data_2005358
loop_
_publ_author_name
'Meyers, C. Y.'
'Lutfi, H. G.'
'Kolb, V. M.'
'Hou, Y.'
'Robinson, P. D.'

_publ_section_title
;
 Acetone 4,4-Dimethyl-5-oxo-2-pyrazolin-3-ylhydrazone
;
_journal_issue 9
_journal_name_full 'Acta Crystallographica Section C'
_journal_page_first 2367
_journal_page_last 2370
_journal_paper_doi 10.1107/S0108270196004428
_journal_volume 52
_journal_year 1996
_chemical_formula_sum 'C8 H14 N4 O'
_chemical_formula_weight 182.22
_chemical_name_systematic
;
Acetone 4,4-Dimethyl-2-pyrazoline-5-one-3ylhydrazone
;
_space_group_IT_number 2
_symmetry_cell_setting triclinic
_symmetry_space_group_name_Hall '-P 1'
_symmetry_space_group_name_H-M 'P -1'
_cell_angle_alpha 101.04(2)
_cell_angle_beta 95.46(2)
_cell_angle_gamma 68.42(2)
_cell_formula_units_Z 2
_cell_length_a 8.956(2)
_cell_length_b 10.322(2)
_cell_length_c 5.905(2)
_cell_measurement_reflns_used 25
_cell_measurement_temperature 296
_cell_measurement_theta_max 15.0
_cell_measurement_theta_min 14.4
_cell_volume 498.0(2)
_computing_cell_refinement 'MSC/AFC Diffractometer Control Software'
_computing_data_collection
;
MSC/AFC Diffractometer Control Software (Molecular Structure
Corporation, 1988)
;
_computing_data_reduction 'TEXSAN PROCESS (Molecular Structure Corporation, 1985)'
_computing_molecular_graphics 'TEXSAN ORTEP (Johnson, 1965)'
_computing_publication_material 'TEXSAN FINISH; PLATON (Spek, 1990)'
_computing_structure_refinement 'TEXSAN LS'
_computing_structure_solution 'SHELXS (Sheldrick, 1985)'
_diffrn_ambient_temperature 296
_diffrn_measurement_device 'Rigaku AFC-5S diffractometer'
_diffrn_measurement_method
;
\w/2\q scans (rate 6\% min^-1^ in \w, 3 reps. maximum)
;
_diffrn_radiation_monochromator graphite
_diffrn_radiation_source x-ray_tube
_diffrn_radiation_type 'Mo K\a'
_diffrn_radiation_wavelength 0.71069
_diffrn_reflns_av_R_equivalents 0.023
_diffrn_reflns_limit_h_max 10
_diffrn_reflns_limit_h_min -10
_diffrn_reflns_limit_k_max 12
_diffrn_reflns_limit_k_min -12
_diffrn_reflns_limit_l_max 7
_diffrn_reflns_limit_l_min -7
_diffrn_reflns_number 3480
_diffrn_reflns_theta_max 25
_diffrn_reflns_theta_min 1.75
_diffrn_standards_decay_% 1.2
_diffrn_standards_interval_count 150
_diffrn_standards_number 3
_exptl_absorpt_coefficient_mu 0.08
_exptl_absorpt_correction_type none
_exptl_crystal_colour colorless
_exptl_crystal_density_diffrn 1.215
_exptl_crystal_description 'irregular fragment'
_exptl_crystal_F_000 196
_exptl_crystal_size_max 0.49
_exptl_crystal_size_mid 0.46
_exptl_crystal_size_min 0.21
_refine_diff_density_max 0.19
_refine_diff_density_min -0.17
_refine_ls_extinction_coef 0.0
_refine_ls_extinction_method none
_refine_ls_goodness_of_fit_obs 1.93
_refine_ls_hydrogen_treatment 'H atoms riding, except refxyz of H1 & H7'
_refine_ls_matrix_type full
_refine_ls_number_parameters 124
_refine_ls_number_reflns 1419
_refine_ls_R_factor_obs 0.045
_refine_ls_shift/esd_max 0.0002
_refine_ls_structure_factor_coef F
_refine_ls_weighting_details 'w = 4F~o~^2^/\s^2^(F~o~^2^)'
_refine_ls_weighting_scheme calc
_refine_ls_wR_factor_obs 0.052
_reflns_number_observed 1419
_reflns_number_total 1740
_reflns_observed_criterion '[I > \s(I)]'
_cod_data_source_file fg1180.cif
_cod_data_source_block default
_cod_depositor_comments
;
The following automatic conversions were performed:

'_refine_ls_weighting_scheme' value 'w = 4F~o~^2^/\s^2^(F~o~^2^)' was
changed to 'calc'. New tag '_refine_ls_weighting_details' was
created. The value of the new tag was set to 'w =
4F~o~^2^/\s^2^(F~o~^2^)'.

Automatic conversion script
Id: cif_fix_values 3143 2015-03-26 13:38:13Z robertas 
;
_cod_original_cell_volume 498.0(5)
_cod_database_code 2005358

loop_
_symmetry_equiv_pos_as_xyz
x,y,z
-x,-y,-z

loop_
_atom_site_aniso_label
_atom_site_aniso_U_11
_atom_site_aniso_U_22
_atom_site_aniso_U_33
_atom_site_aniso_U_12
_atom_site_aniso_U_13
_atom_site_aniso_U_23
N1 0.0482(9) 0.0499(10) 0.0642(11) -0.0302(8) -0.0281(8) 0.0305(9)
N2 0.0395(8) 0.0466(10) 0.0517(9) -0.0231(7) -0.0196(7) 0.0214(8)
C3 0.0353(9) 0.0378(10) 0.0327(9) -0.0150(8) -0.0072(7) 0.0094(8)
C4 0.0364(9) 0.0388(10) 0.0345(10) -0.0164(8) -0.0113(7) 0.0135(8)
C5 0.0436(10) 0.0468(11) 0.0467(11) -0.0222(9) -0.0176(9) 0.0169(9)
O6 0.0595(9) 0.0661(10) 0.0819(10) -0.0384(8) -0.0458(8) 0.0405(8)
N7 0.0410(9) 0.0555(10) 0.0516(10) -0.0267(8) -0.0214(7) 0.0288(8)
N8 0.0413(9) 0.0452(9) 0.0500(9) -0.0218(7) -0.0116(7) 0.0190(8)
C9 0.0410(11) 0.0541(13) 0.0452(11) -0.0251(10) -0.0136(8) 0.0171(9)
C10 0.0689(15) 0.117(2) 0.115(2) -0.0617(16) -0.0554(15) 0.0791(19)
C11 0.0631(14) 0.0725(16) 0.0730(15) -0.0413(12) -0.0196(12) 0.0303(13)
C12 0.0612(12) 0.0635(13) 0.0392(11) -0.0260(11) -0.0106(9) 0.0190(10)
C13 0.0449(11) 0.0474(12) 0.0560(13) -0.0126(9) -0.0086(10) 0.0110(10)

loop_
_atom_site_label
_atom_site_fract_x
_atom_site_fract_y
_atom_site_fract_z
_atom_site_U_iso_or_equiv
_atom_site_thermal_displace_type
_atom_site_calc_flag
_atom_site_calc_attached_atom
N1 0.68047(19) 0.52967(17) 0.1611(3) 0.0496(6) Uani ? ?
N2 0.82682(17) 0.52626(16) 0.2794(3) 0.0433(5) Uani ? ?
C3 0.8517(2) 0.63520(18) 0.2396(3) 0.0348(5) Uani ? ?
C4 0.7218(2) 0.72550(18) 0.0931(3) 0.0355(6) Uani ? ?
C5 0.6143(2) 0.6384(2) 0.0479(3) 0.0440(6) Uani ? ?
O6 0.48904(17) 0.66394(15) -0.0706(3) 0.0639(6) Uani ? ?
N7 0.98120(18) 0.66627(18) 0.3315(3) 0.0454(6) Uani ? ?
N8 1.00774(17) 0.77664(16) 0.2634(3) 0.0430(5) Uani ? ?
C9 1.1363(2) 0.7989(2) 0.3308(3) 0.0442(7) Uani ? ?
C10 1.2660(3) 0.7137(3) 0.4756(5) 0.0877(11) Uani ? ?
C11 1.1590(3) 0.9203(3) 0.2558(4) 0.0636(9) Uani ? ?
C12 0.7757(3) 0.7372(2) -0.1373(3) 0.0529(7) Uani ? ?
C13 0.6289(2) 0.8710(2) 0.2298(3) 0.0509(7) Uani ? ?
H1 0.638(2) 0.458(2) 0.161(3) 0.0571 Uiso ? ?
H7 1.049(2) 0.617(2) 0.426(3) 0.0528 Uiso ? ?
H10a 1.2937 0.6162 0.4131 0.1009 Uiso calc C10
H10b 1.3576 0.7396 0.4781 0.1009 Uiso calc C10
H10c 1.2299 0.7308 0.6284 0.1009 Uiso calc C10
H11a 1.0613 0.9762 0.1893 0.0747 Uiso calc C11
H11b 1.2407 0.8857 0.1447 0.0747 Uiso calc C11
H11c 1.1894 0.9764 0.3854 0.0747 Uiso calc C11
H12a 0.8292 0.8031 -0.1122 0.0627 Uiso calc C12
H12b 0.6845 0.7684 -0.2366 0.0627 Uiso calc C12
H12c 0.8468 0.6474 -0.2064 0.0627 Uiso calc C12
H13a 0.6039 0.8605 0.3764 0.0605 Uiso calc C13
H13b 0.5324 0.9145 0.1476 0.0605 Uiso calc C13
H13c 0.6929 0.9284 0.2502 0.0605 Uiso calc C13

loop_
_atom_type_symbol
_atom_type_scat_dispersion_real
_atom_type_scat_dispersion_imag
_atom_type_scat_source
C .002 .002 International_Tables_Vol_IV_Table_2.3.1
H 0 0 International_Tables_Vol_IV_Table_2.3.1
O .008 .006 International_Tables_Vol_IV_Table_2.3.1
N .004 .003 International_Tables_Vol_IV_Table_2.3.1

loop_
_geom_angle_atom_site_label_1
_geom_angle_atom_site_label_2
_geom_angle_atom_site_label_3
_geom_angle
_geom_angle_publ_flag
N2 N1 C5 113.91(16) yes
N1 N2 C3 105.53(16) yes
N2 C3 C4 114.48(16) yes
N2 C3 N7 121.39(17) yes
C4 C3 N7 124.08(16) yes
C3 C4 C5 98.94(14) yes
C3 C4 C12 115.52(17) yes
C3 C4 C13 111.99(15) yes
C5 C4 C12 108.97(16) yes
C5 C4 C13 108.88(15) yes
C12 C4 C13 111.63(15) yes
N1 C5 C4 107.10(16) yes
N1 C5 O6 126.60(19) yes
C4 C5 O6 126.30(18) yes
C3 N7 N8 117.93(16) yes
N7 N8 C9 118.78(17) yes
N8 C9 C10 125.5(2) yes
N8 C9 C11 116.98(19) yes
C10 C9 C11 117.5(2) yes

loop_
_geom_bond_atom_site_label_1
_geom_bond_atom_site_label_2
_geom_bond_distance
_geom_bond_publ_flag
N1 N2 1.417(2) yes
N1 C5 1.334(2) yes
N2 C3 1.290(2) yes
C3 C4 1.513(2) yes
C3 N7 1.353(2) yes
C4 C5 1.518(2) yes
C4 C12 1.526(3) yes
C4 C13 1.531(3) yes
C5 O6 1.233(2) yes
N7 N8 1.382(2) yes
N8 C9 1.268(2) yes
C9 C10 1.484(3) yes
C9 C11 1.492(3) yes

loop_
_geom_torsion_atom_site_label_1
_geom_torsion_atom_site_label_2
_geom_torsion_atom_site_label_3
_geom_torsion_atom_site_label_4
_geom_torsion
_geom_torsion_publ_flag
H1 N1 N2 C3 178.2(13) yes
H1 N1 C5 O6 0.9(13) yes
N2 C3 N7 H7 -3.4(15) yes
N2 C3 N7 N8 173.93(17) yes
N7 N8 C9 C10 1.4(3) yes
N7 N8 C9 C11 179.21(18) yes
C5 N1 N2 C3 0.2(2) ?
N2 N1 C5 O6 178.79(19) ?
N2 N1 C5 C4 -1.5(2) ?
N1 N2 C3 N7 178.69(17) ?
N1 N2 C3 C4 1.2(2) ?
C3 N7 N8 C9 -173.50(18) ?
N8 N7 C3 N2 173.93(17) ?
N8 N7 C3 C4 -8.8(3) ?
N7 N8 C9 C10 1.4(3) ?
N7 N8 C9 C11 -179.21(18) ?
N2 C3 C4 C5 -1.9(2) ?
N2 C3 C4 C12 -117.98(19) ?
N2 C3 C4 C13 112.73(19) ?
N7 C3 C4 C5 -179.36(17) ?
N7 C3 C4 C12 64.6(2) ?
N7 C3 C4 C13 -64.7(2) ?
C3 C4 C5 O6 -178.37(19) ?
C3 C4 C5 N1 1.87(19) ?
C12 C4 C5 O6 -57.4(3) ?
C12 C4 C5 N1 122.88(17) ?
C13 C4 C5 O6 64.6(2) ?
C13 C4 C5 N1 -115.15(17) ?
C4 C5 N1 H1 -179.4(13) ?
N2 C3 N7 H7 -3.4(15) ?
C3 N2 N1 H1 178.2(13) ?
O6 C5 N1 H1 0.9(13) ?
C9 N8 N7 H7 3.9(14) ?
C4 C3 N7 H7 173.9(14) ?
